data_7226597
loop_
_publ_author_name
'G\'omez, Ver\'onica'
'Fuhr, Olaf'
'Ruben, Mario'

_publ_section_title
;
 Structural diversity in substituted-pyridinium iodo- and bromoplumbates:
 a matter of halide and temperature
;
_journal_issue 42
_journal_name_full CrystEngComm
_journal_page_first 8207
_journal_paper_doi 10.1039/C6CE01684G
_journal_volume 18
_journal_year 2016
_chemical_formula_moiety '0.5(Br8 Pb2), 2(C5 H5 Br N)'
_chemical_formula_sum 'C10 H10 Br6 N2 Pb'
_chemical_formula_weight 844.85
_chemical_name_systematic
;
 ?
;
_space_group_crystal_system orthorhombic
_space_group_IT_number 62
_space_group_name_Hall '-P 2ac 2n'
_space_group_name_H-M_alt 'P n m a'
_symmetry_space_group_name_Hall '-P 2ac 2n'
_symmetry_space_group_name_H-M 'P n m a'
_atom_sites_solution_hydrogens geom
_atom_sites_solution_primary direct
_audit_creation_date 2016-08-30
_audit_creation_method
;
Olex2 1.2
(compiled 2016.08.25 svn.r3337 for OlexSys, GUI svn.r5221)
;
_audit_update_record
;
2016-08-30 deposited with the CCDC.
2016-09-20 downloaded from the CCDC.
;
_cell_angle_alpha 90
_cell_angle_beta 90
_cell_angle_gamma 90
_cell_formula_units_Z 4
_cell_length_a 8.2011(5)
_cell_length_b 24.015(2)
_cell_length_c 9.0459(5)
_cell_measurement_reflns_used 6969
_cell_measurement_temperature 180.15
_cell_measurement_theta_max 26.11
_cell_measurement_theta_min 2.40
_cell_volume 1781.6(2)
_computing_molecular_graphics 'Olex2 (Dolomanov et al., 2009)'
_computing_publication_material 'Olex2 (Dolomanov et al., 2009)'
_computing_structure_refinement 'ShelXL (Sheldrick, 2015)'
_computing_structure_solution 'ShelXS (Sheldrick, 2008)'
_diffrn_ambient_temperature 180.15
_diffrn_detector 'image plate (34 cm diameter)'
_diffrn_detector_area_resol_mean 6.67
_diffrn_detector_type STOE
_diffrn_measured_fraction_theta_full 0.912
_diffrn_measured_fraction_theta_max 0.951
_diffrn_measurement_device '2-circle goniometer'
_diffrn_measurement_device_type 'STOE IPDS 2T'
_diffrn_measurement_method 'rotation method'
_diffrn_radiation_collimation '0.5 mm diameter, monocapillary'
_diffrn_radiation_monochromator 'plane graphite'
_diffrn_radiation_polarisn_norm 0
_diffrn_radiation_probe x-ray
_diffrn_radiation_type MoK\a
_diffrn_radiation_wavelength 0.71073
_diffrn_reflns_av_R_equivalents 0.1864
_diffrn_reflns_av_unetI/netI 0.1139
_diffrn_reflns_Laue_measured_fraction_full 0.912
_diffrn_reflns_Laue_measured_fraction_max 0.951
_diffrn_reflns_limit_h_max 9
_diffrn_reflns_limit_h_min -9
_diffrn_reflns_limit_k_max 29
_diffrn_reflns_limit_k_min -29
_diffrn_reflns_limit_l_max 10
_diffrn_reflns_limit_l_min -10
_diffrn_reflns_number 9854
_diffrn_reflns_point_group_measured_fraction_full 0.912
_diffrn_reflns_point_group_measured_fraction_max 0.951
_diffrn_reflns_theta_full 26.000
_diffrn_reflns_theta_max 25.657
_diffrn_reflns_theta_min 2.406
_diffrn_source 'sealed X-ray tube, 12 x 0.4 mm long-fine focus'
_diffrn_source_current 40
_diffrn_source_power 2.000
_diffrn_source_target Mo
_diffrn_source_type 'sealed X-ray tube'
_diffrn_source_voltage 50
_exptl_absorpt_coefficient_mu 22.915
_exptl_absorpt_correction_T_max 0.5570
_exptl_absorpt_correction_T_min 0.1079
_exptl_absorpt_correction_type integration
_exptl_crystal_colour colourless
_exptl_crystal_colour_primary colourless
_exptl_crystal_density_diffrn 3.150
_exptl_crystal_description block
_exptl_crystal_F_000 1504
_exptl_crystal_size_max 0.18
_exptl_crystal_size_mid 0.12
_exptl_crystal_size_min 0.06
_refine_diff_density_max 4.232
_refine_diff_density_min -3.727
_refine_diff_density_rms 0.652
_refine_ls_extinction_coef 0.0007(3)
_refine_ls_extinction_expression Fc^*^=kFc[1+0.001xFc^2^\l^3^/sin(2\q)]^-1/4^
_refine_ls_extinction_method SHELXL
_refine_ls_goodness_of_fit_ref 0.955
_refine_ls_hydrogen_treatment constr
_refine_ls_matrix_type full
_refine_ls_number_parameters 92
_refine_ls_number_reflns 1631
_refine_ls_number_restraints 0
_refine_ls_restrained_S_all 0.955
_refine_ls_R_factor_all 0.1123
_refine_ls_R_factor_gt 0.0805
_refine_ls_shift/su_max 0.000
_refine_ls_shift/su_mean 0.000
_refine_ls_structure_factor_coef Fsqd
_refine_ls_weighting_details 'w=1/[\s^2^(Fo^2^)+(0.1289P)^2^] where P=(Fo^2^+2Fc^2^)/3'
_refine_ls_weighting_scheme calc
_refine_ls_wR_factor_gt 0.1887
_refine_ls_wR_factor_ref 0.2040
_reflns_Friedel_coverage 0.000
_reflns_number_gt 1031
_reflns_number_total 1631
_reflns_threshold_expression 'I > 2\s(I)'
_cod_data_source_file c6ce01684g2.cif
_cod_data_source_block vp-110
_cod_depositor_comments 'Adding full bibliography for 7226587--7226601.cif.'
_cod_database_code 7226597
_shelxl_version_number 2013-4
_shelx_space_group_comment
;
The symmetry employed for this shelxl refinement is uniquely defined
by the following loop, which should always be used as a source of
symmetry information in preference to the above space-group names.
They are only intended as comments.
;
_olex2_refinement_description
;
1. Fixed Uiso
 At 1.2 times of:
  All C(H) groups, All N(H) groups
2.a Aromatic/amide H refined with riding coordinates:
 N1(H1), C1(H1A), C3(H3), C4(H4), C5(H5)
;
_olex2_submission_special_instructions 'No special instructions were received'

loop_
_space_group_symop_operation_xyz
'x, y, z'
'-x+1/2, -y, z+1/2'
'x+1/2, -y+1/2, -z+1/2'
'-x, y+1/2, -z'
'-x, -y, -z'
'x-1/2, y, -z-1/2'
'-x-1/2, y-1/2, z-1/2'
'x, -y-1/2, z'

loop_
_atom_site_label
_atom_site_type_symbol
_atom_site_fract_x
_atom_site_fract_y
_atom_site_fract_z
_atom_site_U_iso_or_equiv
_atom_site_adp_type
_atom_site_occupancy
_atom_site_site_symmetry_order
_atom_site_calc_flag
_atom_site_refinement_flags_posn
_atom_site_refinement_flags_adp
_atom_site_refinement_flags_occupancy
Pb1 Pb 0.50755(11) 0.2500 0.49782(12) 0.0296(4) Uani 1 2 d S T P
Br1 Br 0.7244(3) 0.2500 0.2446(4) 0.0406(8) Uani 1 2 d S T P
Br2 Br 0.4747(2) 0.37223(8) 0.4478(3) 0.0369(6) Uani 1 1 d . . .
Br3 Br 0.7735(3) 0.2500 0.7129(4) 0.0408(8) Uani 1 2 d S T P
Br4 Br 0.7324(2) 0.50580(8) 0.5560(3) 0.0422(6) Uani 1 1 d . . .
N1 N 0.968(2) 0.3670(7) 0.414(2) 0.041(4) Uani 1 1 d . . .
H1 H 0.9771 0.3500 0.3283 0.049 Uiso 1 1 calc R . .
C1 C 0.876(2) 0.4130(8) 0.424(3) 0.040(5) Uani 1 1 d . . .
H1A H 0.8210 0.4262 0.3387 0.048 Uiso 1 1 calc R . .
C2 C 0.861(2) 0.4406(8) 0.551(2) 0.031(4) Uani 1 1 d . . .
C3 C 0.945(2) 0.4222(8) 0.677(2) 0.033(4) Uani 1 1 d . . .
H3 H 0.9389 0.4425 0.7665 0.040 Uiso 1 1 calc R . .
C4 C 1.037(2) 0.3745(9) 0.669(3) 0.047(6) Uani 1 1 d . . .
H4 H 1.0941 0.3608 0.7528 0.056 Uiso 1 1 calc R . .
C5 C 1.045(2) 0.3466(9) 0.532(3) 0.046(6) Uani 1 1 d . . .
H5 H 1.1059 0.3131 0.5231 0.055 Uiso 1 1 calc R . .

loop_
_atom_site_aniso_label
_atom_site_aniso_U_11
_atom_site_aniso_U_22
_atom_site_aniso_U_33
_atom_site_aniso_U_23
_atom_site_aniso_U_13
_atom_site_aniso_U_12
Pb1 0.0318(6) 0.0303(6) 0.0266(7) 0.000 0.0003(4) 0.000
Br1 0.0418(14) 0.0433(15) 0.037(2) 0.000 0.0103(12) 0.000
Br2 0.0477(10) 0.0322(9) 0.0307(14) -0.0010(8) -0.0016(8) 0.0024(7)
Br3 0.0357(13) 0.0441(15) 0.043(2) 0.000 -0.0078(11) 0.000
Br4 0.0439(10) 0.0392(10) 0.0434(16) 0.0004(9) 0.0006(9) 0.0043(7)
N1 0.055(9) 0.045(9) 0.024(13) -0.002(8) 0.000(8) 0.004(8)
C1 0.056(11) 0.042(10) 0.021(14) 0.001(9) 0.003(9) 0.006(8)
C2 0.039(9) 0.044(10) 0.009(10) -0.009(9) 0.009(7) -0.014(7)
C3 0.052(10) 0.038(10) 0.010(12) -0.009(8) 0.000(7) -0.001(8)
C4 0.042(10) 0.050(12) 0.048(19) 0.008(12) -0.004(9) 0.005(9)
C5 0.042(10) 0.041(11) 0.053(19) -0.011(11) 0.001(9) 0.001(8)

loop_
_atom_type_symbol
_atom_type_description
_atom_type_scat_dispersion_real
_atom_type_scat_dispersion_imag
_atom_type_scat_source
C C 0.0033 0.0016 'International Tables Vol C Tables 4.2.6.8 and 6.1.1.4'
H H 0.0000 0.0000 'International Tables Vol C Tables 4.2.6.8 and 6.1.1.4'
Br Br -0.2901 2.4595 'International Tables Vol C Tables 4.2.6.8 and 6.1.1.4'
N N 0.0061 0.0033 'International Tables Vol C Tables 4.2.6.8 and 6.1.1.4'
Pb Pb -3.3944 10.1111 'International Tables Vol C Tables 4.2.6.8 and 6.1.1.4'

loop_
_exptl_crystal_face_index_h
_exptl_crystal_face_index_k
_exptl_crystal_face_index_l
_exptl_crystal_face_perp_dist
4 -1 0 0.1019
3 0 4 0.1059
1 -4 3 0.0689
1 4 -3 0.0856
0 4 0 0.0386
0 2 4 0.0686
-1 -4 0 0.0853
-1 4 -2 0.0717
-2 -4 4 0.0703
0 -4 0 0.0556
0 -4 -1 0.0493

loop_
_geom_angle_atom_site_label_1
_geom_angle_atom_site_label_2
_geom_angle_atom_site_label_3
_geom_angle
_geom_angle_site_symmetry_1
_geom_angle_site_symmetry_3
Br1 Pb1 Br1 84.47(3) . 6_556
Br1 Pb1 Br2 86.30(5) . .
Br1 Pb1 Br2 86.30(5) . 8_565
Br1 Pb1 Br3 93.91(9) . .
Br2 Pb1 Br1 80.22(4) . 6_556
Br2 Pb1 Br1 80.22(4) 8_565 6_556
Br2 Pb1 Br2 159.65(10) . 8_565
Br3 Pb1 Br1 178.38(9) . 6_556
Br3 Pb1 Br2 99.69(4) . .
Br3 Pb1 Br2 99.70(4) . 8_565
Pb1 Br1 Pb1 171.19(13) . 6_656
C1 N1 H1 119.4 . .
C5 N1 H1 119.4 . .
C5 N1 C1 121(2) . .
N1 C1 H1A 119.3 . .
C2 C1 N1 121(2) . .
C2 C1 H1A 119.3 . .
C1 C2 Br4 118.8(17) . .
C1 C2 C3 119.7(18) . .
C3 C2 Br4 121.4(14) . .
C2 C3 H3 120.2 . .
C4 C3 C2 120(2) . .
C4 C3 H3 120.2 . .
C3 C4 H4 121.1 . .
C3 C4 C5 118(2) . .
C5 C4 H4 121.1 . .
N1 C5 C4 120.3(19) . .
N1 C5 H5 119.8 . .
C4 C5 H5 119.8 . .

loop_
_geom_bond_atom_site_label_1
_geom_bond_atom_site_label_2
_geom_bond_distance
_geom_bond_site_symmetry_2
Pb1 Br1 2.900(3) .
Pb1 Br1 3.194(3) 6_556
Pb1 Br2 2.9822(19) .
Pb1 Br2 2.9822(19) 8_565
Pb1 Br3 2.922(3) .
Br1 Pb1 3.194(3) 6_656
Br4 C2 1.888(19) .
N1 H1 0.8800 .
N1 C1 1.34(3) .
N1 C5 1.33(3) .
C1 H1A 0.9500 .
C1 C2 1.34(3) .
C2 C3 1.40(3) .
C3 H3 0.9500 .
C3 C4 1.37(3) .
C4 H4 0.9500 .
C4 C5 1.41(4) .
C5 H5 0.9500 .

loop_
_geom_torsion_atom_site_label_1
_geom_torsion_atom_site_label_2
_geom_torsion_atom_site_label_3
_geom_torsion_atom_site_label_4
_geom_torsion
Br4 C2 C3 C4 179.9(15)
N1 C1 C2 Br4 179.1(14)
N1 C1 C2 C3 2(3)
C1 N1 C5 C4 -3(3)
C1 C2 C3 C4 -3(3)
C2 C3 C4 C5 1(3)
C3 C4 C5 N1 1(3)
C5 N1 C1 C2 1(3)
